data_4504049
loop_
_publ_author_name
'Wang, Xiu-Li'
'Bi, Yan-Feng'
'Lin, Hong-Yan'
'Liu, Guo-Cheng'

_publ_section_title
;
 Three Novel Cd(II) Metal&#x2212;Organic Frameworks Constructed from Mixed
 Ligands of Dipyrido[3,2-d:2&#x2018;,3&#x2018;-f]quinoxaline and
 Benzene-dicarboxylate:&#x00A0; From a 1-D Ribbon, 2-D Layered Network, to
 a 3-D Architecture
;
_journal_issue 6
_journal_name_full 'Crystal Growth &amp; Design'
_journal_page_first 1086
_journal_paper_doi 10.1021/cg060712m
_journal_volume 7
_journal_year 2007
_chemical_formula_sum 'C22 H14 Cd N4 O5'
_chemical_formula_weight 526.78
_chemical_name_systematic
; 
 ? 
;
_space_group_IT_number 14
_symmetry_cell_setting monoclinic
_symmetry_space_group_name_Hall '-P 2ybc'
_symmetry_space_group_name_H-M 'P 1 21/c 1'
_atom_sites_solution_hydrogens geom
_atom_sites_solution_primary direct
_atom_sites_solution_secondary difmap
_audit_creation_method SHELXL-97
_cell_angle_alpha 90.00
_cell_angle_beta 91.425(5)
_cell_angle_gamma 90.00
_cell_formula_units_Z 4
_cell_length_a 12.617(6)
_cell_length_b 13.153(6)
_cell_length_c 11.107(5)
_cell_measurement_reflns_used 3092
_cell_measurement_temperature 293(2)
_cell_measurement_theta_max 29.22
_cell_measurement_theta_min 2.24
_cell_volume 1842.7(15)
_computing_structure_refinement 'SHELXL-97 (Sheldrick, 1997)'
_computing_structure_solution 'SHELXS-97 (Sheldrick, 1990)'
_diffrn_ambient_temperature 293(2)
_diffrn_measured_fraction_theta_full 0.992
_diffrn_measured_fraction_theta_max 0.992
_diffrn_measurement_device_type 'Bruker P4'
_diffrn_measurement_method '\w scans'
_diffrn_radiation_monochromator graphite
_diffrn_radiation_source 'fine-focus sealed tube'
_diffrn_radiation_type MoK\a
_diffrn_radiation_wavelength 0.71073
_diffrn_reflns_av_R_equivalents 0.0317
_diffrn_reflns_av_sigmaI/netI 0.0418
_diffrn_reflns_limit_h_max 17
_diffrn_reflns_limit_h_min -17
_diffrn_reflns_limit_k_max 18
_diffrn_reflns_limit_k_min -17
_diffrn_reflns_limit_l_max 15
_diffrn_reflns_limit_l_min -12
_diffrn_reflns_number 11391
_diffrn_reflns_theta_full 29.22
_diffrn_reflns_theta_max 29.22
_diffrn_reflns_theta_min 2.24
_diffrn_standards_decay_% none
_diffrn_standards_interval_count 0
_diffrn_standards_number 0
_exptl_absorpt_coefficient_mu 1.234
_exptl_absorpt_correction_T_max 0.852
_exptl_absorpt_correction_T_min 0.689
_exptl_absorpt_correction_type multi-scan
_exptl_crystal_colour yellow
_exptl_crystal_density_diffrn 1.899
_exptl_crystal_density_method 'not measured'
_exptl_crystal_description block
_exptl_crystal_F_000 1048.0
_exptl_crystal_size_max 0.31
_exptl_crystal_size_mid 0.27
_exptl_crystal_size_min 0.13
_refine_diff_density_max 0.390
_refine_diff_density_min -0.378
_refine_diff_density_rms 0.083
_refine_ls_extinction_method none
_refine_ls_goodness_of_fit_ref 0.995
_refine_ls_hydrogen_treatment mixed
_refine_ls_matrix_type full
_refine_ls_number_parameters 297
_refine_ls_number_reflns 4519
_refine_ls_number_restraints 0
_refine_ls_restrained_S_all 0.995
_refine_ls_R_factor_all 0.0467
_refine_ls_R_factor_gt 0.0299
_refine_ls_shift/su_max 0.001
_refine_ls_shift/su_mean 0.000
_refine_ls_structure_factor_coef Fsqd
_refine_ls_weighting_details 'calc w=1/[\s^2^(Fo^2^)+(0.0350P)^2^+0.0000P] where P=(Fo^2^+2Fc^2^)/3'
_refine_ls_weighting_scheme calc
_refine_ls_wR_factor_gt 0.0672
_refine_ls_wR_factor_ref 0.0742
_reflns_number_gt 3430
_reflns_number_total 4519
_reflns_threshold_expression >2sigma(I)
_cod_data_source_file cg060712msi20061014_093830.cif
_cod_data_source_block Cd2
_cod_original_sg_symbol_H-M 'P 21/c'
_cod_database_code 4504049

loop_
_symmetry_equiv_pos_as_xyz
'x, y, z'
'-x, y+1/2, -z+1/2'
'-x, -y, -z'
'x, -y-1/2, z-1/2'

loop_
_atom_site_label
_atom_site_type_symbol
_atom_site_fract_x
_atom_site_fract_y
_atom_site_fract_z
_atom_site_U_iso_or_equiv
_atom_site_adp_type
_atom_site_occupancy
_atom_site_symmetry_multiplicity
_atom_site_calc_flag
_atom_site_refinement_flags
Cd1 Cd 0.916849(14) -0.135086(15) -0.073713(17) 0.02574(7) Uani 1 1 d .
O1 O 0.98899(15) -0.17432(17) 0.11057(17) 0.0374(5) Uani 1 1 d .
N1 N 0.40137(18) -0.0900(2) -0.3002(2) 0.0371(6) Uani 1 1 d .
C1 C 1.2484(2) -0.3358(2) -0.0520(3) 0.0383(7) Uani 1 1 d .
H1A H 1.2888 -0.3219 0.0172 0.046 Uiso 1 1 calc R
O2 O 0.92012(15) -0.46355(15) -0.16796(19) 0.0400(5) Uani 1 1 d .
N2 N 0.77936(17) -0.11974(16) -0.2293(2) 0.0273(5) Uani 1 1 d .
C2 C 0.5913(2) -0.1054(2) -0.2685(2) 0.0263(6) Uani 1 1 d .
O3 O 0.90420(14) -0.30713(15) -0.10056(17) 0.0361(5) Uani 1 1 d .
N3 N 0.74911(18) -0.13844(16) 0.0124(2) 0.0274(5) Uani 1 1 d .
C3 C 0.7941(2) -0.1102(2) -0.3470(2) 0.0309(6) Uani 1 1 d .
H3A H 0.8631 -0.1119 -0.3743 0.037 Uiso 1 1 calc R
O4 O 0.90880(16) 0.04677(16) -0.05232(16) 0.0380(5) Uani 1 1 d .
C4 C 1.1393(2) -0.3456(2) -0.0450(2) 0.0340(7) Uani 1 1 d .
H4A H 1.1073 -0.3389 0.0291 0.041 Uiso 1 1 calc R
O5 O 1.03246(18) -0.1334(2) -0.2260(2) 0.0368(5) Uani 1 1 d .
C5 C 1.0653(2) -0.1124(2) 0.1275(2) 0.0264(6) Uani 1 1 d .
C6 C 0.4842(2) -0.1040(2) -0.2220(2) 0.0285(6) Uani 1 1 d .
C7 C 0.6786(2) -0.11757(19) -0.1902(2) 0.0248(6) Uani 1 1 d .
C8 C 0.6363(2) -0.1482(2) 0.1811(3) 0.0345(7) Uani 1 1 d .
H8A H 0.6298 -0.1552 0.2639 0.041 Uiso 1 1 calc R
C9 C 0.7359(2) -0.1472(2) 0.1306(3) 0.0303(6) Uani 1 1 d .
H9A H 0.7955 -0.1529 0.1811 0.036 Uiso 1 1 calc R
C10 C 0.6094(2) -0.0951(2) -0.3920(2) 0.0326(6) Uani 1 1 d .
H10A H 0.5530 -0.0866 -0.4466 0.039 Uiso 1 1 calc R
C11 C 1.1279(2) -0.12455(19) 0.2424(2) 0.0242(6) Uani 1 1 d .
C12 C 0.9585(2) -0.3799(2) -0.1388(2) 0.0263(6) Uani 1 1 d .
C13 C 0.5479(2) -0.1389(2) 0.1081(3) 0.0318(6) Uani 1 1 d .
H13A H 0.4807 -0.1394 0.1408 0.038 Uiso 1 1 calc R
C14 C 0.6629(2) -0.12868(18) -0.0606(2) 0.0236(5) Uani 1 1 d .
C15 C 1.0774(2) -0.36521(18) -0.1474(2) 0.0244(5) Uani 1 1 d .
C16 C 0.4692(2) -0.11512(19) -0.0982(2) 0.0268(6) Uani 1 1 d .
C17 C 0.5598(2) -0.12865(19) -0.0166(2) 0.0258(6) Uani 1 1 d .
C22 C 1.2380(2) -0.1334(2) 0.2364(3) 0.0281(6) Uani 1 1 d .
H22A H 1.2710 -0.1258 0.1631 0.034 Uiso 1 1 calc R
N4 N 0.37132(18) -0.11026(18) -0.0512(2) 0.0333(6) Uani 1 1 d .
C21 C 1.2973(2) -0.3465(2) -0.1607(3) 0.0366(7) Uani 1 1 d .
H21A H 1.3706 -0.3402 -0.1646 0.044 Uiso 1 1 calc R
C20 C 0.2920(2) -0.0958(2) -0.1287(3) 0.0364(7) Uani 1 1 d .
H20A H 0.2235 -0.0923 -0.1002 0.044 Uiso 1 1 calc R
C19 C 0.7121(2) -0.0978(2) -0.4310(3) 0.0351(7) Uani 1 1 d .
H19A H 0.7262 -0.0913 -0.5124 0.042 Uiso 1 1 calc R
C18 C 0.3072(2) -0.0857(3) -0.2520(3) 0.0394(7) Uani 1 1 d .
H18A H 0.2482 -0.0754 -0.3024 0.047 Uiso 1 1 calc R
H5B H 1.042(3) -0.077(3) -0.268(4) 0.086(15) Uiso 1 1 d .
H5A H 1.026(3) -0.175(3) -0.268(3) 0.062(15) Uiso 1 1 d .

loop_
_atom_site_aniso_label
_atom_site_aniso_U_11
_atom_site_aniso_U_22
_atom_site_aniso_U_33
_atom_site_aniso_U_23
_atom_site_aniso_U_13
_atom_site_aniso_U_12
Cd1 0.02353(11) 0.03031(12) 0.02345(11) -0.00016(8) 0.00224(8) 0.00053(8)
O1 0.0320(11) 0.0499(13) 0.0299(11) -0.0092(9) -0.0040(9) -0.0046(10)
N1 0.0270(12) 0.0497(16) 0.0344(14) -0.0076(12) -0.0025(11) 0.0064(11)
C1 0.0423(18) 0.0428(18) 0.0293(16) 0.0016(13) -0.0113(14) -0.0070(14)
O2 0.0366(11) 0.0310(12) 0.0529(13) -0.0116(10) 0.0102(10) -0.0059(9)
N2 0.0257(12) 0.0297(13) 0.0267(12) -0.0032(9) 0.0036(9) 0.0021(9)
C2 0.0261(13) 0.0277(14) 0.0250(14) -0.0030(11) 0.0010(11) 0.0011(11)
O3 0.0321(11) 0.0292(12) 0.0476(12) -0.0080(9) 0.0123(9) 0.0006(9)
N3 0.0273(12) 0.0288(13) 0.0260(12) -0.0012(10) 0.0006(9) 0.0018(9)
C3 0.0274(14) 0.0389(17) 0.0266(15) -0.0028(12) 0.0060(12) 0.0010(12)
O4 0.0504(13) 0.0392(12) 0.0244(11) 0.0066(9) 0.0033(9) 0.0117(10)
C4 0.0441(17) 0.0377(18) 0.0204(14) -0.0031(12) 0.0017(12) -0.0014(13)
O5 0.0383(12) 0.0376(13) 0.0351(13) 0.0030(12) 0.0114(10) -0.0011(10)
C5 0.0224(13) 0.0325(16) 0.0244(14) -0.0056(11) 0.0007(11) 0.0095(11)
C6 0.0237(13) 0.0302(15) 0.0318(15) -0.0044(12) 0.0029(11) 0.0035(11)
C7 0.0239(13) 0.0236(14) 0.0271(14) -0.0041(11) 0.0039(11) 0.0004(10)
C8 0.0409(17) 0.0386(18) 0.0242(14) 0.0028(12) 0.0044(12) -0.0019(13)
C9 0.0308(15) 0.0334(17) 0.0267(14) -0.0005(12) -0.0008(12) 0.0007(12)
C10 0.0323(15) 0.0383(17) 0.0269(14) -0.0006(13) -0.0027(12) 0.0028(13)
C11 0.0256(13) 0.0248(14) 0.0223(13) -0.0005(10) 0.0011(10) -0.0003(10)
C12 0.0293(14) 0.0286(16) 0.0211(13) 0.0027(11) 0.0032(11) -0.0018(11)
C13 0.0311(15) 0.0337(16) 0.0312(15) -0.0016(12) 0.0112(12) -0.0015(12)
C14 0.0257(13) 0.0206(13) 0.0245(13) -0.0004(10) 0.0019(11) 0.0012(10)
C15 0.0299(14) 0.0203(13) 0.0230(13) 0.0023(10) 0.0018(11) 0.0038(11)
C16 0.0252(14) 0.0249(15) 0.0304(15) -0.0026(11) 0.0037(11) 0.0015(11)
C17 0.0279(14) 0.0240(14) 0.0257(14) -0.0002(11) 0.0041(11) -0.0006(11)
C22 0.0259(14) 0.0312(15) 0.0274(14) 0.0011(12) 0.0019(11) 0.0010(11)
N4 0.0250(12) 0.0354(14) 0.0400(14) -0.0042(11) 0.0075(11) -0.0032(10)
C21 0.0260(15) 0.0402(19) 0.0433(18) 0.0014(14) -0.0057(13) -0.0035(12)
C20 0.0211(14) 0.0417(17) 0.0467(18) -0.0063(15) 0.0036(13) 0.0025(13)
C19 0.0375(16) 0.0445(18) 0.0237(15) -0.0016(13) 0.0070(12) 0.0038(14)
C18 0.0266(15) 0.048(2) 0.0435(18) -0.0100(15) -0.0021(13) 0.0070(14)

loop_
_atom_type_symbol
_atom_type_description
_atom_type_scat_dispersion_real
_atom_type_scat_dispersion_imag
_atom_type_scat_source
C C 0.0033 0.0016 'International Tables Vol C Tables 4.2.6.8 and 6.1.1.4'
H H 0.0000 0.0000 'International Tables Vol C Tables 4.2.6.8 and 6.1.1.4'
N N 0.0061 0.0033 'International Tables Vol C Tables 4.2.6.8 and 6.1.1.4'
O O 0.0106 0.0060 'International Tables Vol C Tables 4.2.6.8 and 6.1.1.4'
Cd Cd -0.8075 1.2024 'International Tables Vol C Tables 4.2.6.8 and 6.1.1.4'

loop_
_geom_angle_atom_site_label_1
_geom_angle_atom_site_label_2
_geom_angle_atom_site_label_3
_geom_angle
_geom_angle_site_symmetry_1
_geom_angle_site_symmetry_3
O5 Cd1 O1 115.05(8) . .
O5 Cd1 O3 87.51(8) . .
O1 Cd1 O3 85.30(8) . .
O5 Cd1 N3 155.66(9) . .
O1 Cd1 N3 88.51(8) . .
O3 Cd1 N3 88.50(7) . .
O5 Cd1 O4 95.37(8) . .
O1 Cd1 O4 98.82(7) . .
O3 Cd1 O4 173.37(7) . .
N3 Cd1 O4 86.43(7) . .
O5 Cd1 N2 85.96(9) . .
O1 Cd1 N2 157.11(7) . .
O3 Cd1 N2 86.74(7) . .
N3 Cd1 N2 69.84(8) . .
O4 Cd1 N2 87.51(7) . .
C5 O1 Cd1 105.78(17) . .
C18 N1 C6 115.8(3) . .
C21 C1 C4 120.5(3) . .
C21 C1 H1A 119.8 . .
C4 C1 H1A 119.8 . .
C3 N2 C7 117.9(2) . .
C3 N2 Cd1 126.35(18) . .
C7 N2 Cd1 115.69(17) . .
C7 C2 C10 118.4(2) . .
C7 C2 C6 120.3(2) . .
C10 C2 C6 121.3(2) . .
C12 O3 Cd1 139.53(18) . .
C9 N3 C14 118.9(2) . .
C9 N3 Cd1 122.65(18) . .
C14 N3 Cd1 118.48(17) . .
N2 C3 C19 123.5(3) . .
N2 C3 H3A 118.2 . .
C19 C3 H3A 118.2 . .
C5 O4 Cd1 127.48(18) 3_755 .
C1 C4 C15 120.7(3) . .
C1 C4 H4A 119.7 . .
C15 C4 H4A 119.7 . .
Cd1 O5 H5B 120(3) . .
Cd1 O5 H5A 114(3) . .
H5B O5 H5A 108(4) . .
O4 C5 O1 123.6(3) 3_755 .
O4 C5 C11 120.2(2) 3_755 .
O1 C5 C11 116.2(2) . .
N1 C6 C16 121.5(2) . .
N1 C6 C2 118.8(2) . .
C16 C6 C2 119.7(2) . .
N2 C7 C2 122.4(2) . .
N2 C7 C14 117.6(2) . .
C2 C7 C14 120.0(2) . .
C13 C8 C9 119.5(3) . .
C13 C8 H8A 120.2 . .
C9 C8 H8A 120.2 . .
N3 C9 C8 122.4(3) . .
N3 C9 H9A 118.8 . .
C8 C9 H9A 118.8 . .
C19 C10 C2 118.8(3) . .
C19 C10 H10A 120.6 . .
C2 C10 H10A 120.6 . .
C22 C11 C15 120.5(2) . 4_556
C22 C11 C5 118.3(2) . .
C15 C11 C5 121.0(2) 4_556 .
O2 C12 O3 123.4(3) . .
O2 C12 C15 118.4(2) . .
O3 C12 C15 118.1(2) . .
C8 C13 C17 119.2(3) . .
C8 C13 H13A 120.4 . .
C17 C13 H13A 120.4 . .
N3 C14 C17 122.2(2) . .
N3 C14 C7 118.3(2) . .
C17 C14 C7 119.5(2) . .
C4 C15 C11 118.4(2) . 4
C4 C15 C12 120.6(2) . .
C11 C15 C12 120.9(2) 4 .
N4 C16 C6 121.4(3) . .
N4 C16 C17 118.5(3) . .
C6 C16 C17 120.1(2) . .
C14 C17 C13 117.9(2) . .
C14 C17 C16 120.4(2) . .
C13 C17 C16 121.7(2) . .
C21 C22 C11 119.9(3) 4_556 .
C21 C22 H22A 120.1 4_556 .
C11 C22 H22A 120.1 . .
C20 N4 C16 116.1(3) . .
C22 C21 C1 120.1(3) 4 .
C22 C21 H21A 120.0 4 .
C1 C21 H21A 120.0 . .
N4 C20 C18 122.4(3) . .
N4 C20 H20A 118.8 . .
C18 C20 H20A 118.8 . .
C10 C19 C3 118.9(3) . .
C10 C19 H19A 120.5 . .
C3 C19 H19A 120.5 . .
N1 C18 C20 122.9(3) . .
N1 C18 H18A 118.6 . .
C20 C18 H18A 118.6 . .

loop_
_geom_bond_atom_site_label_1
_geom_bond_atom_site_label_2
_geom_bond_distance
_geom_bond_site_symmetry_2
Cd1 O5 2.261(2) .
Cd1 O1 2.278(2) .
Cd1 O3 2.288(2) .
Cd1 N3 2.344(2) .
Cd1 O4 2.406(2) .
Cd1 N2 2.427(2) .
O1 C5 1.271(3) .
N1 C18 1.317(3) .
N1 C6 1.355(3) .
C1 C21 1.377(4) .
C1 C4 1.387(4) .
C1 H1A 0.9300 .
O2 C12 1.241(3) .
N2 C3 1.330(3) .
N2 C7 1.354(3) .
C2 C7 1.395(4) .
C2 C10 1.403(4) .
C2 C6 1.459(4) .
O3 C12 1.257(3) .
N3 C9 1.333(3) .
N3 C14 1.346(3) .
C3 C19 1.386(4) .
C3 H3A 0.9300 .
O4 C5 1.250(3) 3_755
C4 C15 1.387(4) .
C4 H4A 0.9300 .
O5 H5B 0.88(4) .
O5 H5A 0.73(4) .
C5 O4 1.250(3) 3_755
C5 C11 1.493(4) .
C6 C16 1.401(4) .
C7 C14 1.466(4) .
C8 C13 1.368(4) .
C8 C9 1.389(4) .
C8 H8A 0.9300 .
C9 H9A 0.9300 .
C10 C19 1.376(4) .
C10 H10A 0.9300 .
C11 C22 1.396(4) .
C11 C15 1.401(3) 4_556
C12 C15 1.519(4) .
C13 C17 1.403(4) .
C13 H13A 0.9300 .
C14 C17 1.401(4) .
C15 C11 1.401(3) 4
C16 N4 1.354(4) .
C16 C17 1.452(4) .
C22 C21 1.376(4) 4_556
C22 H22A 0.9300 .
N4 C20 1.318(4) .
C21 C22 1.376(4) 4
C21 H21A 0.9300 .
C20 C18 1.394(4) .
C20 H20A 0.9300 .
C19 H19A 0.9300 .
C18 H18A 0.9300 .

loop_
_geom_torsion_atom_site_label_1
_geom_torsion_atom_site_label_2
_geom_torsion_atom_site_label_3
_geom_torsion_atom_site_label_4
_geom_torsion
_geom_torsion_site_symmetry_1
_geom_torsion_site_symmetry_4
O5 Cd1 O1 C5 54.1(2) . .
O3 Cd1 O1 C5 139.11(17) . .
N3 Cd1 O1 C5 -132.28(18) . .
O4 Cd1 O1 C5 -46.13(17) . .
N2 Cd1 O1 C5 -150.86(18) . .
O5 Cd1 N2 C3 -3.0(2) . .
O1 Cd1 N2 C3 -160.5(2) . .
O3 Cd1 N2 C3 -90.7(2) . .
N3 Cd1 N2 C3 179.7(2) . .
O4 Cd1 N2 C3 92.5(2) . .
O5 Cd1 N2 C7 179.28(18) . .
O1 Cd1 N2 C7 21.8(3) . .
O3 Cd1 N2 C7 91.55(17) . .
N3 Cd1 N2 C7 1.96(16) . .
O4 Cd1 N2 C7 -85.15(18) . .
O5 Cd1 O3 C12 26.7(3) . .
O1 Cd1 O3 C12 -88.6(3) . .
N3 Cd1 O3 C12 -177.3(3) . .
O4 Cd1 O3 C12 142.7(5) . .
N2 Cd1 O3 C12 112.8(3) . .
O5 Cd1 N3 C9 173.8(2) . .
O1 Cd1 N3 C9 7.9(2) . .
O3 Cd1 N3 C9 93.2(2) . .
O4 Cd1 N3 C9 -91.1(2) . .
N2 Cd1 N3 C9 -179.7(2) . .
O5 Cd1 N3 C14 -7.8(3) . .
O1 Cd1 N3 C14 -173.75(19) . .
O3 Cd1 N3 C14 -88.41(18) . .
O4 Cd1 N3 C14 87.31(18) . .
N2 Cd1 N3 C14 -1.34(17) . .
C7 N2 C3 C19 0.2(4) . .
Cd1 N2 C3 C19 -177.4(2) . .
O5 Cd1 O4 C5 18.9(2) . 3_755
O1 Cd1 O4 C5 135.3(2) . 3_755
O3 Cd1 O4 C5 -96.6(6) . 3_755
N3 Cd1 O4 C5 -136.7(2) . 3_755
N2 Cd1 O4 C5 -66.8(2) . 3_755
C21 C1 C4 C15 -0.7(4) . .
Cd1 O1 C5 O4 -1.1(3) . 3_755
Cd1 O1 C5 C11 -178.47(17) . .
C18 N1 C6 C16 1.3(4) . .
C18 N1 C6 C2 -177.6(3) . .
C7 C2 C6 N1 178.7(3) . .
C10 C2 C6 N1 -1.5(4) . .
C7 C2 C6 C16 -0.2(4) . .
C10 C2 C6 C16 179.6(3) . .
C3 N2 C7 C2 -0.2(4) . .
Cd1 N2 C7 C2 177.70(19) . .
C3 N2 C7 C14 179.7(2) . .
Cd1 N2 C7 C14 -2.4(3) . .
C10 C2 C7 N2 0.0(4) . .
C6 C2 C7 N2 179.8(2) . .
C10 C2 C7 C14 -179.9(2) . .
C6 C2 C7 C14 -0.1(4) . .
C14 N3 C9 C8 1.0(4) . .
Cd1 N3 C9 C8 179.4(2) . .
C13 C8 C9 N3 -0.7(4) . .
C7 C2 C10 C19 0.3(4) . .
C6 C2 C10 C19 -179.5(3) . .
O4 C5 C11 C22 -50.0(4) 3_755 .
O1 C5 C11 C22 127.5(3) . .
O4 C5 C11 C15 134.9(3) 3_755 4_556
O1 C5 C11 C15 -47.6(3) . 4_556
Cd1 O3 C12 O2 -162.6(2) . .
Cd1 O3 C12 C15 18.7(4) . .
C9 C8 C13 C17 0.1(4) . .
C9 N3 C14 C17 -0.8(4) . .
Cd1 N3 C14 C17 -179.23(18) . .
C9 N3 C14 C7 179.1(2) . .
Cd1 N3 C14 C7 0.6(3) . .
N2 C7 C14 N3 1.2(3) . .
C2 C7 C14 N3 -178.9(2) . .
N2 C7 C14 C17 -178.9(2) . .
C2 C7 C14 C17 1.0(4) . .
C1 C4 C15 C11 0.4(4) . 4
C1 C4 C15 C12 177.6(2) . .
O2 C12 C15 C4 -117.0(3) . .
O3 C12 C15 C4 61.8(3) . .
O2 C12 C15 C11 60.2(3) . 4
O3 C12 C15 C11 -121.0(3) . 4
N1 C6 C16 N4 -1.4(4) . .
C2 C6 C16 N4 177.4(2) . .
N1 C6 C16 C17 -179.2(3) . .
C2 C6 C16 C17 -0.4(4) . .
N3 C14 C17 C13 0.2(4) . .
C7 C14 C17 C13 -179.7(2) . .
N3 C14 C17 C16 178.3(2) . .
C7 C14 C17 C16 -1.6(3) . .
C8 C13 C17 C14 0.1(4) . .
C8 C13 C17 C16 -177.9(2) . .
N4 C16 C17 C14 -176.6(2) . .
C6 C16 C17 C14 1.3(4) . .
N4 C16 C17 C13 1.4(4) . .
C6 C16 C17 C13 179.3(2) . .
C15 C11 C22 C21 0.7(4) 4_556 4_556
C5 C11 C22 C21 -174.4(3) . 4_556
C6 C16 N4 C20 0.8(4) . .
C17 C16 N4 C20 178.7(3) . .
C4 C1 C21 C22 0.3(4) . 4
C16 N4 C20 C18 -0.2(4) . .
C2 C10 C19 C3 -0.2(4) . .
N2 C3 C19 C10 0.0(5) . .
C6 N1 C18 C20 -0.7(4) . .
N4 C20 C18 N1 0.2(5) . .
